data_8104521
loop_
_publ_author_name
'Effenberger, H'
'Pertlik, F.'

_publ_section_title
;
 The crystal structure of monoclinic Ag5Cu3(PO4)2[(PO4)H(PO4)] and its
 relationship to the triclinic sodium analogue
;
_journal_name_full 'Zeitschrift fur Kristallographie'
_journal_page_first 207
_journal_page_last 219
_journal_paper_doi 10.1524/zkri.1991.194.14.207
_journal_volume 194
_journal_year 1991
_chemical_formula_sum 'Ag5 Cu3 H O16 P4'
_chemical_formula_weight 1110.89
_space_group_IT_number 15
_symmetry_cell_setting monoclinic
_symmetry_Int_Tables_number 15
_symmetry_space_group_name_Hall '-C 2yc'
_symmetry_space_group_name_H-M 'C 1 2/c 1'
_cell_angle_alpha 90
_cell_angle_beta 125.66(2)
_cell_angle_gamma 90
_cell_formula_units_Z 4
_cell_length_a 17.725(6)
_cell_length_b 5.162(2)
_cell_length_c 18.584(6)
_cell_volume 1381.5(9)
_diffrn_ambient_temperature 293
_diffrn_radiation_probe x-ray
_diffrn_radiation_type MoK\a
_diffrn_radiation_wavelength 0.71073
_exptl_absorpt_coefficient_mu 12.016
_exptl_crystal_density_diffrn 5.341
_exptl_crystal_F_000 2044
_refine_ls_goodness_of_fit_ref 2.05
_refine_ls_number_parameters 130
_refine_ls_number_reflns 3048
_refine_ls_R_factor_gt 0.031
_refine_ls_wR_factor_gt 0.032
_cod_data_source_file Z-Krist-1991-194-207-219.cif
_cod_data_source_block Ag5Cu3
_cod_depositor_comments
;
H atom not located, supposed to be at the middle of the
O(23)-O(24) bridge

The following automatic conversions were performed:

'_journal_paper_doi' value
'http://dx.doi.org/10.1524/zkri.1991.194.14.207' was changed to
'10.1524/zkri.1991.194.14.207'.

Automatic conversion script
Id: cif_fix_values 6433 2018-09-21 13:16:33Z andrius 
;
_cod_original_sg_symbol_H-M 'C 2/c'
_cod_original_formula_sum 'H Ag5 Cu3 O16 P4'
_cod_database_code 8104521

loop_
_symmetry_equiv_pos_site_id
_symmetry_equiv_pos_as_xyz
1 x,y,z
2 -x,y,1/2-z
3 -x,-y,-z
4 x,-y,1/2+z
5 1/2+x,1/2+y,z
6 1/2-x,1/2+y,1/2-z
7 1/2-x,1/2-y,-z
8 1/2+x,1/2-y,1/2+z

loop_
_atom_site_aniso_label
_atom_site_aniso_U_11
_atom_site_aniso_U_22
_atom_site_aniso_U_33
_atom_site_aniso_U_23
_atom_site_aniso_U_13
_atom_site_aniso_U_12
Ag1 0.0539(3) 0.0204(2) 0.0175(2) 0.0000 0.0211(2) 0.0000
Ag2 0.0224(1) 0.0227(1) 0.0219(1) 0.0056(1) 0.0160(1) 0.0053(1)
Ag3 0.0259(1) 0.0235(1) 0.0224(1) -0.0020(1) 0.0168(1) -0.0015(1)
Cu1 0.0150(2) 0.0091(2) 0.0136(2) 0.0008(2) 0.0027(2) -0.0010(2)
Cu2 0.0114(1) 0.0140(2) 0.0121(1) 0.0013(1) 0.0067(1) -0.0004(1)
P1 0.0100(3) 0.0104(3) 0.0087(3) 0.0002(2) 0.0048(2) 0.0001(2)
P2 0.0111(3) 0.0118(3) 0.0113(3) 0.0003(2) 0.0065(3) 0.0005(3)
O11 0.0154(9) 0.0122(9) 0.0126(9) 0.0026(7) 0.0084(8) 0.0014(8)
O12 0.0120(8) 0.0231(12) 0.0130(8) -0.0038(8) 0.0076(7) -0.0020(8)
O13 0.0159(10) 0.0122(10) 0.0146(10) -0.0014(7) 0.0063(8) 0.0016(8)
O14 0.0143(9) 0.0203(12) 0.0115(9) -0.0019(8) 0.0048(8) -0.0012(9)
O21 0.0225(11) 0.0125(10) 0.0238(11) 0.0002(8) 0.0177(10) 0.0007(9)
O22 0.0132(9) 0.0234(13) 0.0152(9) -0.0024(8) 0.0057(8) 0.0039(9)
O23 0.0255(12) 0.0176(12) 0.0181(10) 0.0025(8) 0.0155(10) 0.0006(9)
O24 0.0139(9) 0.0304(15) 0.0126(9) -0.0039(8) 0.0062(8) -0.0033(9)

loop_
_atom_site_label
_atom_site_type_symbol
_atom_site_thermal_displace_type
_atom_site_fract_x
_atom_site_fract_y
_atom_site_fract_z
_atom_site_occupancy
_atom_site_U_iso_or_equiv
_atom_site_calc_flag
_atom_site_refinement_flags
_atom_site_disorder_assembly
_atom_site_disorder_group
Ag1 Ag Uani 0.00000 0.50332(8) 0.25000 1.000 0.0304(1) . . . .
Ag2 Ag Uani 0.23892(2) 0.02673(6) 0.12497(2) 1.000 0.0205(1) . . . .
Ag3 Ag Uani 0.17117(2) 0.00207(6) 0.24286(2) 1.000 0.0223(1) . . . .
Cu1 Cu Uani 0.00000 0.00000 0.00000 1.000 0.0159(1) . . . .
Cu2 Cu Uani 0.37542(3) 0.03641(8) 0.02509(2) 1.000 0.0126(1) . . . .
P1 P Uani 0.41082(5) 0.01199(15) 0.37847(5) 1.000 0.0101(2) . . . .
P2 P Uani 0.15330(5) 0.05946(16) 0.39762(5) 1.000 0.0114(2) . . . .
O11 O Uani 0.4180(2) -0.1775(5) 0.44770(10) 1.000 0.0133(5) . . . .
O12 O Uani 0.4962(2) -0.0211(5) 0.37770(10) 1.000 0.0159(5) . . . .
O13 O Uani 0.4027(2) 0.2932(5) 0.4039(2) 1.000 0.0158(6) . . . .
O14 O Uani 0.3239(2) -0.0464(5) 0.28650(10) 1.000 0.0170(6) . . . .
O21 O Uani 0.1540(2) 0.3582(5) 0.4000(2) 1.000 0.0171(6) . . . .
O22 O Uani 0.2477(2) -0.0378(5) 0.4221(2) 1.000 0.0188(6) . . . .
O23 O Uani 0.1240(2) -0.0480(5) 0.4537(2) 1.000 0.0188(7) . . . .
O24 O Uani 0.0843(2) -0.0283(5) 0.29860(10) 1.000 0.0199(7) . . . .
H H Uiso 0.00000 0.00000 0.25000 1.000 0.0500 . . . .

loop_
_atom_type_symbol
_atom_type_description
_atom_type_scat_dispersion_real
_atom_type_scat_dispersion_imag
_atom_type_scat_source
Ag Ag -0.8971 1.1015 ' International Tables Vol C Tables 4.2.6.8 and 6.1.1.4'
Cu Cu 0.3201 1.2651 ' International Tables Vol C Tables 4.2.6.8 and 6.1.1.4'
H H 0.0000 0.0000 ' International Tables Vol C Tables 4.2.6.8 and 6.1.1.4'
O O 0.0106 0.0060 ' International Tables Vol C Tables 4.2.6.8 and 6.1.1.4'
P P 0.1023 0.0942 ' International Tables Vol C Tables 4.2.6.8 and 6.1.1.4'

loop_
_geom_angle_atom_site_label_1
_geom_angle_atom_site_label_2
_geom_angle_atom_site_label_3
_geom_angle
_geom_angle_site_symmetry_1
_geom_angle_site_symmetry_2
_geom_angle_site_symmetry_3
_geom_angle_publ_flag
O21 Ag1 O24 82.57(8) . . 1_565 yes
O21 Ag1 O21 146.89(9) . . 2_555 yes
O21 Ag1 O24 129.69(7) . . 2_565 yes
O12 Ag1 O21 63.25(11) 5_455 . . yes
O12 Ag1 O21 114.86(11) 6_555 . . yes
O21 Ag1 O24 129.69(7) 2_555 . 1_565 yes
O24 Ag1 O24 53.34(9) 1_565 . 2_565 yes
O12 Ag1 O24 92.58(8) 5_455 . 1_565 yes
O12 Ag1 O24 92.77(9) 6_555 . 1_565 yes
O21 Ag1 O24 82.57(8) 2_555 . 2_565 yes
O12 Ag1 O21 114.86(11) 5_455 . 2_555 yes
O12 Ag1 O21 63.25(11) 6_555 . 2_555 yes
O12 Ag1 O24 92.77(9) 5_455 . 2_565 yes
O12 Ag1 O24 92.58(8) 6_555 . 2_565 yes
O12 Ag1 O12 174.02(9) 5_455 . 6_555 yes
O14 Ag2 O23 168.44(12) . . 4_554 yes
O13 Ag2 O14 90.66(11) 6_545 . . yes
O14 Ag2 O21 101.00(11) . . 6_545 yes
O11 Ag2 O14 114.02(9) 6_555 . . yes
O14 Ag2 O22 116.79(10) . . 6_555 yes
O13 Ag2 O23 77.81(11) 6_545 . 4_554 yes
O21 Ag2 O23 85.46(12) 6_545 . 4_554 yes
O11 Ag2 O23 61.74(9) 6_555 . 4_554 yes
O22 Ag2 O23 72.32(10) 6_555 . 4_554 yes
O13 Ag2 O21 126.15(10) 6_545 . 6_545 yes
O11 Ag2 O13 64.34(9) 6_555 . 6_545 yes
O13 Ag2 O22 129.97(11) 6_545 . 6_555 yes
O11 Ag2 O21 143.87(9) 6_555 . 6_545 yes
O21 Ag2 O22 90.66(12) 6_545 . 6_555 yes
O11 Ag2 O22 66.32(12) 6_555 . 6_555 yes
O14 Ag3 O22 85.35(10) . . . yes
O14 Ag3 O24 140.88(7) . . . yes
O13 Ag3 O14 95.56(11) 6_545 . . yes
O14 Ag3 O14 89.69(11) . . 6_555 yes
O22 Ag3 O24 56.21(10) . . . yes
O13 Ag3 O22 149.60(9) 6_545 . . yes
O14 Ag3 O22 106.67(7) 6_555 . . yes
O13 Ag3 O24 113.66(11) 6_545 . . yes
O14 Ag3 O24 106.82(11) 6_555 . . yes
O13 Ag3 O14 103.73(8) 6_545 . 6_555 yes
O23 Cu1 O23 180.00 2_555 . 4_554 yes
O13 Cu1 O23 96.03(14) 6_545 . 2_555 yes
O11 Cu1 O23 113.19(11) 6_555 . 2_555 yes
O11 Cu1 O23 66.81(11) 8_444 . 2_555 yes
O13 Cu1 O23 83.98(14) 8_454 . 2_555 yes
O13 Cu1 O23 83.98(14) 6_545 . 4_554 yes
O11 Cu1 O23 66.81(11) 6_555 . 4_554 yes
O11 Cu1 O23 113.19(11) 8_444 . 4_554 yes
O13 Cu1 O23 96.03(14) 8_454 . 4_554 yes
O11 Cu1 O13 90.37(11) 6_555 . 6_545 yes
O11 Cu1 O13 89.64(11) 8_444 . 6_545 yes
O13 Cu1 O13 180.00 6_545 . 8_454 yes
O11 Cu1 O11 180.00 6_555 . 8_444 yes
O11 Cu1 O13 89.64(11) 6_555 . 8_454 yes
O11 Cu1 O13 90.37(11) 8_444 . 8_454 yes
O11 Cu2 O12 89.77(12) 4_554 . 2_655 yes
O12 Cu2 O22 170.76(12) 2_655 . 4_554 yes
O12 Cu2 O21 85.44(14) 2_655 . 6_545 yes
O12 Cu2 O23 95.93(12) 2_655 . 6_555 yes
O11 Cu2 O22 90.09(13) 4_554 . 4_554 yes
O11 Cu2 O21 171.62(13) 4_554 . 6_545 yes
O11 Cu2 O23 79.48(12) 4_554 . 6_555 yes
O21 Cu2 O22 93.53(15) 6_545 . 4_554 yes
O22 Cu2 O23 93.14(12) 4_554 . 6_555 yes
O21 Cu2 O23 107.83(13) 6_545 . 6_555 yes
O11 P1 O12 109.37(16) . . . yes
O11 P1 O13 108.13(16) . . . yes
O11 P1 O14 110.14(15) . . . yes
O12 P1 O13 111.91(19) . . . yes
O12 P1 O14 109.05(16) . . . yes
O13 P1 O14 108.24(17) . . . yes
O21 P2 O22 109.16(19) . . . yes
O21 P2 O23 110.28(18) . . . yes
O21 P2 O24 108.05(15) . . . yes
O22 P2 O23 115.26(18) . . . yes
O22 P2 O24 102.83(18) . . . yes
O23 P2 O24 110.83(18) . . . yes
Cu2 O11 P1 117.17(16) 4_555 . . yes
Ag2 O11 P1 111.79(11) 6_545 . . yes
Cu1 O11 P1 126.6(2) 6_545 . . yes
Ag2 O11 Cu2 82.20(12) 6_545 . 4_555 yes
Cu1 O11 Cu2 113.29(10) 6_545 . 4_555 yes
Ag2 O11 Cu1 90.95(10) 6_545 . 6_545 yes
Cu2 O12 P1 127.26(13) 2_655 . . yes
Ag1 O12 P1 126.65(11) 5_545 . . yes
Ag1 O12 Cu2 102.61(16) 5_545 . 2_655 yes
Ag2 O13 P1 129.2(2) 6_555 . . yes
Ag3 O13 P1 98.87(15) 6_555 . . yes
Cu1 O13 P1 127.3(2) 6_555 . . yes
Ag2 O13 Ag3 74.85(9) 6_555 . 6_555 yes
Ag2 O13 Cu1 99.96(13) 6_555 . 6_555 yes
Ag3 O13 Cu1 113.07(13) 6_555 . 6_555 yes
Ag2 O14 Ag3 78.51(7) . . . yes
Ag2 O14 P1 146.3(2) . . . yes
Ag2 O14 Ag3 87.12(7) . . 6_545 yes
Ag3 O14 P1 125.21(17) . . . yes
Ag3 O14 Ag3 102.26(11) . . 6_545 yes
Ag3 O14 P1 107.44(14) 6_545 . . yes
Ag1 O21 P2 105.57(16) . . . yes
Ag1 O21 Ag2 98.22(11) . . 6_555 yes
Ag1 O21 Cu2 94.42(14) . . 6_555 yes
Ag2 O21 P2 110.8(2) 6_555 . . yes
Cu2 O21 P2 119.0(2) 6_555 . . yes
Ag2 O21 Cu2 122.57(13) 6_555 . 6_555 yes
Ag3 O22 P2 86.25(13) . . . yes
Ag3 O22 Cu2 131.20(19) . . 4_555 yes
Ag2 O22 Ag3 73.95(8) 6_545 . . yes
Cu2 O22 P2 137.3(2) 4_555 . . yes
Ag2 O22 P2 120.24(17) 6_545 . . yes
Ag2 O22 Cu2 93.16(13) 6_545 . 4_555 yes
Cu1 O23 P2 145.54(18) 2_555 . . yes
Ag2 O23 P2 119.32(19) 4_555 . . yes
Cu2 O23 P2 121.16(19) 6_545 . . yes
Ag2 O23 Cu1 79.33(10) 4_555 . 2_555 yes
Cu1 O23 Cu2 87.32(12) 2_555 . 6_545 yes
Ag2 O23 Cu2 84.39(10) 4_555 . 6_545 yes
Ag3 O24 P2 103.82(17) . . . yes
Ag1 O24 Ag3 107.09(10) 1_545 . . yes
Ag1 O24 P2 123.40(13) 1_545 . . yes
Ag3 O24 H 121.00 . . . no
P2 O24 H 128.00 . . . no
Ag1 O24 H 70.00 1_545 . . no

loop_
_geom_bond_atom_site_label_1
_geom_bond_atom_site_label_2
_geom_bond_distance
_geom_bond_site_symmetry_1
_geom_bond_site_symmetry_2
_geom_bond_publ_flag
Ag1 O21 2.629(3) . . yes
Ag1 O24 2.706(3) . 1_565 yes
Ag1 O21 2.629(3) . 2_555 yes
Ag1 O24 2.706(3) . 2_565 yes
Ag1 O12 2.416(3) . 5_455 yes
Ag1 O12 2.416(3) . 6_555 yes
Ag2 O14 2.4800(19) . . yes
Ag2 O23 2.595(3) . 4_554 yes
Ag2 O13 2.544(4) . 6_545 yes
Ag2 O21 2.367(4) . 6_545 yes
Ag2 O11 2.741(3) . 6_555 yes
Ag2 O22 2.473(3) . 6_555 yes
Ag3 O14 2.343(4) . . yes
Ag3 O22 2.777(3) . . yes
Ag3 O24 2.308(4) . . yes
Ag3 O13 2.480(3) . 6_545 yes
Ag3 O14 2.407(3) . 6_555 yes
Cu1 O23 2.800(4) . 2_555 yes
Cu1 O23 2.800(4) . 4_554 yes
Cu1 O13 1.927(3) . 6_545 yes
Cu1 O11 2.045(3) . 6_555 yes
Cu1 O11 2.045(3) . 8_444 yes
Cu1 O13 1.927(3) . 8_454 yes
Cu2 O12 1.933(3) . 2_655 yes
Cu2 O11 2.106(3) . 4_554 yes
Cu2 O22 1.933(4) . 4_554 yes
Cu2 O21 1.976(4) . 6_545 yes
Cu2 O23 2.180(3) . 6_555 yes
P1 O11 1.561(3) . . yes
P1 O12 1.531(4) . . yes
P1 O13 1.559(3) . . yes
P1 O14 1.522(2) . . yes
P2 O21 1.543(3) . . yes
P2 O22 1.540(4) . . yes
P2 O23 1.515(4) . . yes
P2 O24 1.5695(19) . . yes
O24 H 1.2200 . . no

loop_
_geom_hbond_atom_site_label_D
_geom_hbond_atom_site_label_H
_geom_hbond_atom_site_label_A
_geom_hbond_distance_DH
_geom_hbond_distance_HA
_geom_hbond_distance_DA
_geom_hbond_angle_DHA
_geom_hbond_site_symmetry_A
_geom_hbond_publ_flag
O24 H O24 1.2200 1.2200 2.429(4) 166.00 2_555 yes

loop_
_geom_torsion_atom_site_label_1
_geom_torsion_atom_site_label_2
_geom_torsion_atom_site_label_3
_geom_torsion_atom_site_label_4
_geom_torsion
_geom_torsion_site_symmetry_1
_geom_torsion_site_symmetry_2
_geom_torsion_site_symmetry_3
_geom_torsion_site_symmetry_4
_geom_torsion_publ_flag
O24 Ag1 O21 P2 -167.1(2) 1_565 . . . no
O21 Ag1 O21 P2 1.1(4) 2_555 . . . no
O24 Ag1 O21 P2 165.81(15) 2_565 . . . no
O12 Ag1 O21 P2 96.2(2) 5_455 . . . no
O12 Ag1 O21 P2 -77.5(2) 6_555 . . . no
O13 Ag2 O14 Ag3 -33.30(9) 6_545 . . . no
O13 Ag2 O14 P1 -172.4(3) 6_545 . . . no
O13 Ag2 O14 Ag3 69.83(11) 6_545 . . 6_545 no
O21 Ag2 O14 Ag3 -160.40(9) 6_545 . . . no
O21 Ag2 O14 P1 60.5(3) 6_545 . . . no
O21 Ag2 O14 Ag3 -57.27(12) 6_545 . . 6_545 no
O11 Ag2 O14 Ag3 28.73(11) 6_555 . . . no
O11 Ag2 O14 P1 -110.4(3) 6_555 . . . no
O11 Ag2 O14 Ag3 131.86(10) 6_555 . . 6_545 no
O22 Ag2 O14 Ag3 103.21(12) 6_555 . . . no
O22 Ag2 O14 P1 -35.9(4) 6_555 . . . no
O22 Ag2 O14 Ag3 -153.66(12) 6_555 . . 6_545 no
O14 Ag2 O13 Ag3 31.77(9) . . 6_545 . no
O14 Ag2 O13 Cu1 143.15(13) . . 6_545 . no
O14 Ag2 O13 P1 -57.4(2) . . 6_545 6_545 no
O23 Ag2 O13 Ag3 -149.03(10) 4_554 . 6_545 . no
O21 Ag2 O13 Ag3 135.93(10) 6_545 . 6_545 . no
O11 Ag2 O13 Ag3 -84.73(8) 6_555 . 6_545 . no
O22 Ag2 O13 Ag3 -94.94(12) 6_555 . 6_545 . no
O14 Ag2 O21 Cu2 -136.25(16) . . 6_545 . no
O14 Ag2 O21 P2 74.59(17) . . 6_545 6_545 no
O23 Ag2 O21 Cu2 53.43(16) 4_554 . 6_545 . no
O13 Ag2 O21 Cu2 124.75(15) 6_545 . 6_545 . no
O11 Ag2 O21 Cu2 29.5(3) 6_555 . 6_545 . no
O22 Ag2 O21 Cu2 -18.78(17) 6_555 . 6_545 . no
O14 Ag2 O11 Cu1 -103.07(10) . . 6_555 . no
O14 Ag2 O11 P1 27.34(19) . . 6_555 6_555 no
O14 Ag2 O22 Ag3 -10.54(14) . . 6_555 6_555 no
O14 Ag2 O22 P2 65.2(2) . . 6_555 6_555 no
O22 Ag3 O14 Ag2 -176.06(8) . . . . no
O22 Ag3 O14 P1 -22.43(17) . . . . no
O22 Ag3 O14 Ag3 99.48(8) . . . 6_545 no
O24 Ag3 O14 Ag2 173.82(11) . . . . no
O24 Ag3 O14 P1 -32.6(3) . . . . no
O24 Ag3 O14 Ag3 89.36(13) . . . 6_545 no
O13 Ag3 O14 Ag2 34.45(9) 6_545 . . . no
O13 Ag3 O14 P1 -171.91(17) 6_545 . . . no
O13 Ag3 O14 Ag3 -50.00(9) 6_545 . . 6_545 no
O14 Ag3 O14 Ag2 -69.31(7) 6_555 . . . no
O14 Ag3 O14 P1 84.32(17) 6_555 . . . no
O14 Ag3 O14 Ag3 -153.77(7) 6_555 . . 6_545 no
O14 Ag3 O22 P2 166.99(13) . . . . no
O14 Ag3 O22 Cu2 9.83(16) . . . 4_555 no
O14 Ag3 O22 Ag2 -70.06(10) . . . 6_545 no
O24 Ag3 O22 P2 -20.68(11) . . . . no
O24 Ag3 O22 Cu2 -177.8(2) . . . 4_555 no
O24 Ag3 O22 Ag2 102.28(12) . . . 6_545 no
O13 Ag3 O22 P2 -99.9(2) 6_545 . . . no
O13 Ag3 O22 Cu2 102.9(3) 6_545 . . 4_555 no
O13 Ag3 O22 Ag2 23.0(3) 6_545 . . 6_545 no
O14 Ag3 O22 P2 78.71(15) 6_555 . . . no
O14 Ag3 O22 Cu2 -78.45(18) 6_555 . . 4_555 no
O14 Ag3 O22 Ag2 -158.34(11) 6_555 . . 6_545 no
O14 Ag3 O24 P2 33.0(2) . . . . no
O14 Ag3 O24 Ag1 -98.96(13) . . . 1_545 no
O22 Ag3 O24 P2 20.85(10) . . . . no
O22 Ag3 O24 Ag1 -111.12(11) . . . 1_545 no
O13 Ag3 O24 P2 167.98(12) 6_545 . . . no
O14 Ag3 O24 P2 -78.25(13) 6_555 . . . no
O14 Ag3 O13 Ag2 -34.05(9) . . 6_545 . no
O14 Ag3 O13 Cu1 -128.60(17) . . 6_545 . no
O14 Ag3 O13 P1 94.25(18) . . 6_545 6_545 no
O22 Ag3 O13 Ag2 -124.4(2) . . 6_545 . no
O22 Ag3 O13 Cu1 141.10(19) . . 6_545 . no
O22 Ag3 O13 P1 4.0(4) . . 6_545 6_545 no
O24 Ag3 O13 Ag2 172.60(8) . . 6_545 . no
O24 Ag3 O13 Cu1 78.05(18) . . 6_545 . no
O24 Ag3 O13 P1 -59.1(2) . . 6_545 6_545 no
O14 Ag3 O13 Ag2 56.99(11) 6_555 . 6_545 . no
O14 Ag3 O14 Ag2 -80.38(9) . . 6_555 6_555 no
O14 Ag3 O14 Ag3 -2.79(8) . . 6_555 6_555 no
O14 Ag3 O14 P1 130.58(17) . . 6_555 6_555 no
O22 Ag3 O14 Ag2 4.68(14) . . 6_555 6_555 no
O22 Ag3 O14 Ag3 82.26(12) . . 6_555 6_555 no
O22 Ag3 O14 P1 -144.37(17) . . 6_555 6_555 no
O24 Ag3 O14 Ag2 63.61(11) . . 6_555 6_555 no
O24 Ag3 O14 Ag3 141.19(8) . . 6_555 6_555 no
O24 Ag3 O14 P1 -85.44(17) . . 6_555 6_555 no
O12 Cu2 O21 Ag2 131.60(17) 2_655 . 6_545 . no
O22 Cu2 O21 Ag2 -57.61(17) 4_554 . 6_545 . no
O23 Cu2 O21 Ag2 36.8(2) 6_555 . 6_545 . no
O12 P1 O11 Cu2 140.03(15) . . . 4_555 no
O12 P1 O11 Ag2 -127.62(14) . . . 6_545 no
O12 P1 O11 Cu1 -19.0(2) . . . 6_545 no
O13 P1 O11 Cu2 17.9(2) . . . 4_555 no
O13 P1 O11 Ag2 110.29(18) . . . 6_545 no
O13 P1 O11 Cu1 -141.12(19) . . . 6_545 no
O14 P1 O11 Cu2 -100.14(18) . . . 4_555 no
O14 P1 O11 Ag2 -7.8(2) . . . 6_545 no
O14 P1 O11 Cu1 100.8(2) . . . 6_545 no
O11 P1 O12 Cu2 -61.3(2) . . . 2_655 no
O11 P1 O12 Ag1 143.51(15) . . . 5_545 no
O13 P1 O12 Cu2 58.5(2) . . . 2_655 no
O13 P1 O12 Ag1 -96.70(19) . . . 5_545 no
O14 P1 O12 Cu2 178.22(17) . . . 2_655 no
O14 P1 O12 Ag1 23.0(2) . . . 5_545 no
O11 P1 O13 Ag2 -79.9(2) . . . 6_555 no
O11 P1 O13 Ag3 -157.53(15) . . . 6_555 no
O11 P1 O13 Cu1 74.3(3) . . . 6_555 no
O12 P1 O13 Ag2 159.60(16) . . . 6_555 no
O12 P1 O13 Ag3 81.96(15) . . . 6_555 no
O12 P1 O13 Cu1 -46.2(3) . . . 6_555 no
O14 P1 O13 Ag2 39.4(3) . . . 6_555 no
O14 P1 O13 Ag3 -38.2(2) . . . 6_555 no
O14 P1 O13 Cu1 -166.4(2) . . . 6_555 no
O11 P1 O14 Ag2 -166.7(3) . . . . no
O11 P1 O14 Ag3 65.0(2) . . . . no
O11 P1 O14 Ag3 -54.6(2) . . . 6_545 no
O12 P1 O14 Ag2 -46.7(3) . . . . no
O12 P1 O14 Ag3 -174.94(15) . . . . no
O12 P1 O14 Ag3 65.46(18) . . . 6_545 no
O13 P1 O14 Ag2 75.3(4) . . . . no
O13 P1 O14 Ag3 -53.0(2) . . . . no
O13 P1 O14 Ag3 -172.58(18) . . . 6_545 no
O22 P2 O21 Ag1 130.90(17) . . . . no
O22 P2 O21 Ag2 25.5(2) . . . 6_555 no
O22 P2 O21 Cu2 -124.9(2) . . . 6_555 no
O23 P2 O21 Ag1 -101.51(19) . . . . no
O23 P2 O21 Ag2 153.13(17) . . . 6_555 no
O23 P2 O21 Cu2 2.7(3) . . . 6_555 no
O24 P2 O21 Ag1 19.8(2) . . . . no
O24 P2 O21 Ag2 -85.6(2) . . . 6_555 no
O24 P2 O21 Cu2 124.0(2) . . . 6_555 no
O21 P2 O22 Ag3 -88.29(15) . . . . no
O21 P2 O22 Cu2 66.2(3) . . . 4_555 no
O21 P2 O22 Ag2 -157.26(17) . . . 6_545 no
O23 P2 O22 Ag3 146.98(13) . . . . no
O23 P2 O22 Cu2 -58.5(3) . . . 4_555 no
O23 P2 O22 Ag2 78.0(2) . . . 6_545 no
O24 P2 O22 Ag3 26.27(13) . . . . no
O24 P2 O22 Cu2 -179.3(2) . . . 4_555 no
O24 P2 O22 Ag2 -42.7(2) . . . 6_545 no
O21 P2 O23 Cu1 43.0(3) . . . 2_555 no
O21 P2 O23 Ag2 -73.3(2) . . . 4_555 no
O21 P2 O23 Cu2 -175.4(2) . . . 6_545 no
O22 P2 O23 Cu1 167.1(2) . . . 2_555 no
O22 P2 O23 Ag2 50.8(2) . . . 4_555 no
O22 P2 O23 Cu2 -51.2(3) . . . 6_545 no
O24 P2 O23 Cu1 -76.7(3) . . . 2_555 no
O24 P2 O23 Ag2 167.06(15) . . . 4_555 no
O24 P2 O23 Cu2 65.0(3) . . . 6_545 no
O21 P2 O24 Ag3 82.2(2) . . . . no
O21 P2 O24 Ag1 -156.2(2) . . . 1_545 no
O22 P2 O24 Ag3 -33.17(16) . . . . no
O22 P2 O24 Ag1 88.5(2) . . . 1_545 no
O23 P2 O24 Ag3 -156.87(15) . . . . no
O23 P2 O24 Ag1 -35.2(3) . . . 1_545 no
